data_4306129
loop_
_publ_author_name
'Cai-Feng Wang'
'Zhi-Guo Gu'
'Xiao-Mei Lu'
'Jing-Lin Zuo'
'Xiao-Zeng You'

_publ_contact_author_address
;
   Coordination Chemistry Institute and the State Key Laboratory of 
   Coordination Chemistry, Nanjing University, 
   Nanjing 210093, P. R.China          
;
_publ_contact_author_email zuojl@nju.edu.cn
_publ_contact_author_fax '86 25 83314502'
_publ_contact_author_name 'Prof. Jing-Lin Zuo'
_publ_contact_author_phone '86 25 83593893'
_publ_section_title
;
Ferroelectric Heterobimetallic Clusters with Ferromagnetic Interactions
;
_journal_name_full 'Inorganic Chemistry'
_journal_page_first 7957
_journal_page_last 7959
_journal_paper_doi 10.1021/ic801049e
_journal_volume 47
_journal_year 2008
_chemical_absolute_configuration rmad
_chemical_formula_sum 'C38 H52 B2 Fe2 N22 Ni'
_chemical_formula_weight 1009.05
_chemical_name_systematic
; 
 ? 
;
_space_group_IT_number 4
_symmetry_cell_setting monoclinic
_symmetry_space_group_name_Hall 'P 2yb'
_symmetry_space_group_name_H-M 'P 1 21 1'
_atom_sites_solution_hydrogens geom
_atom_sites_solution_primary direct
_atom_sites_solution_secondary difmap
_audit_creation_method SHELXL-97
_cell_angle_alpha 90.00
_cell_angle_beta 103.817(2)
_cell_angle_gamma 90.00
_cell_formula_units_Z 2
_cell_length_a 9.1464(14)
_cell_length_b 27.001(4)
_cell_length_c 9.9620(15)
_cell_measurement_reflns_used 7589
_cell_measurement_temperature 293(2)
_cell_measurement_theta_max 28.265
_cell_measurement_theta_min 2.236
_cell_volume 2389.0(6)
_computing_cell_refinement SMART
_computing_data_collection 'SMART (Bruker, 2000)'
_computing_data_reduction 'SAINT (Bruker, 2000)'
_computing_molecular_graphics SHELXTL
_computing_publication_material SHELXTL
_computing_structure_refinement SHELXTL
_computing_structure_solution 'SHELXTL (Bruker, 2000)'
_diffrn_ambient_temperature 293(2)
_diffrn_measured_fraction_theta_full 1.000
_diffrn_measured_fraction_theta_max 1.000
_diffrn_measurement_device_type 'Bruker Smart Aepex CCD'
_diffrn_measurement_method 'phi and omega scans'
_diffrn_radiation_monochromator graphite
_diffrn_radiation_source 'fine-focus sealed tube'
_diffrn_radiation_type MoK\a
_diffrn_radiation_wavelength 0.71073
_diffrn_reflns_av_R_equivalents 0.0651
_diffrn_reflns_av_sigmaI/netI 0.0512
_diffrn_reflns_limit_h_max 11
_diffrn_reflns_limit_h_min -9
_diffrn_reflns_limit_k_max 19
_diffrn_reflns_limit_k_min -33
_diffrn_reflns_limit_l_max 10
_diffrn_reflns_limit_l_min -12
_diffrn_reflns_number 12960
_diffrn_reflns_theta_full 26.00
_diffrn_reflns_theta_max 26.00
_diffrn_reflns_theta_min 2.11
_exptl_absorpt_coefficient_mu 1.043
_exptl_absorpt_correction_T_max 0.8107
_exptl_absorpt_correction_T_min 0.7878
_exptl_absorpt_correction_type multi-scan
_exptl_absorpt_process_details 'SADABS; Bruker, 2000'
_exptl_crystal_colour orange
_exptl_crystal_density_diffrn 1.403
_exptl_crystal_density_method 'not measured'
_exptl_crystal_description block
_exptl_crystal_F_000 1048
_exptl_crystal_size_max 0.24
_exptl_crystal_size_mid 0.23
_exptl_crystal_size_min 0.21
_refine_diff_density_max 0.723
_refine_diff_density_min -0.429
_refine_diff_density_rms 0.079
_refine_ls_abs_structure_details 'Flack H D (1983), Acta Cryst. A39, 876-881'
_refine_ls_abs_structure_Flack 0.004(13)
_refine_ls_extinction_method none
_refine_ls_goodness_of_fit_ref 1.066
_refine_ls_hydrogen_treatment constr
_refine_ls_matrix_type full
_refine_ls_number_parameters 586
_refine_ls_number_reflns 8002
_refine_ls_number_restraints 19
_refine_ls_restrained_S_all 1.078
_refine_ls_R_factor_all 0.0464
_refine_ls_R_factor_gt 0.0453
_refine_ls_shift/su_max 0.004
_refine_ls_shift/su_mean 0.001
_refine_ls_structure_factor_coef Fsqd
_refine_ls_weighting_details 'calc w=1/[\s^2^(Fo^2^)+(0.0698P)^2^+0.0000P] where P=(Fo^2^+2Fc^2^)/3'
_refine_ls_weighting_scheme calc
_refine_ls_wR_factor_gt 0.1119
_refine_ls_wR_factor_ref 0.1128
_reflns_number_gt 7776
_reflns_number_total 8002
_reflns_threshold_expression >2sigma(I)
_cod_data_source_file ic801049e_si_002_1.cif
_cod_data_source_block p21
_cod_original_cell_volume 2389.1(6)
_cod_original_sg_symbol_Hall P2yb
_cod_database_code 4306129

loop_
_symmetry_equiv_pos_as_xyz
'x, y, z'
'-x, y+1/2, -z'

loop_
_atom_site_label
_atom_site_type_symbol
_atom_site_fract_x
_atom_site_fract_y
_atom_site_fract_z
_atom_site_U_iso_or_equiv
_atom_site_adp_type
_atom_site_occupancy
_atom_site_symmetry_multiplicity
_atom_site_calc_flag
_atom_site_refinement_flags
_atom_site_disorder_assembly
_atom_site_disorder_group
Fe1 Fe 1.13705(6) 0.48455(2) 0.19613(5) 0.02458(13) Uani 1 1 d . . .
Fe2 Fe 0.29448(6) 0.23849(2) -0.06847(5) 0.02350(13) Uani 1 1 d . . .
Ni1 Ni 0.72814(6) 0.359887(19) -0.01209(6) 0.02982(13) Uani 1 1 d . . .
B1 B 1.0798(5) 0.54849(19) 0.4388(5) 0.0325(10) Uani 1 1 d . . .
B2 B 0.2869(5) 0.17000(18) 0.1830(5) 0.0278(10) Uani 1 1 d . . .
C1 C 1.1064(5) 0.4689(2) 0.5946(5) 0.0439(12) Uani 1 1 d . . .
H1 H 1.0942 0.4832 0.6761 0.053 Uiso 1 1 calc R . .
C2 C 1.1290(6) 0.4185(2) 0.5738(5) 0.0487(12) Uani 1 1 d . . .
H2 H 1.1354 0.3929 0.6373 0.058 Uiso 1 1 calc R . .
C3 C 1.1398(5) 0.41529(18) 0.4364(5) 0.0375(10) Uani 1 1 d . . .
H3 H 1.1541 0.3862 0.3913 0.045 Uiso 1 1 calc R . .
C4 C 0.8174(5) 0.57625(19) 0.2813(6) 0.0458(12) Uani 1 1 d . . .
H4 H 0.7837 0.5964 0.3433 0.055 Uiso 1 1 calc R . .
C5 C 0.7435(5) 0.5681(2) 0.1484(6) 0.0493(13) Uani 1 1 d . . .
H5 H 0.6509 0.5810 0.1020 0.059 Uiso 1 1 calc R . .
C6 C 0.8353(5) 0.53639(18) 0.0965(5) 0.0402(11) Uani 1 1 d . . .
H6 H 0.8143 0.5244 0.0064 0.048 Uiso 1 1 calc R . .
C7 C 1.3125(5) 0.60481(17) 0.4241(4) 0.0350(10) Uani 1 1 d . . .
H7 H 1.3067 0.6283 0.4909 0.042 Uiso 1 1 calc R . .
C8 C 1.4166(5) 0.60425(18) 0.3488(5) 0.0374(10) Uani 1 1 d . . .
H8 H 1.4950 0.6266 0.3527 0.045 Uiso 1 1 calc R . .
C9 C 1.3811(4) 0.56292(17) 0.2638(4) 0.0321(9) Uani 1 1 d . . .
H9 H 1.4336 0.5526 0.1996 0.039 Uiso 1 1 calc R . .
C10 C 1.0534(6) 0.5808(2) 0.5658(6) 0.0511(13) Uani 1 1 d . . .
H10A H 1.1442 0.5815 0.6379 0.077 Uiso 1 1 d R . .
H10B H 1.0258 0.6139 0.5350 0.077 Uiso 1 1 d R . .
H10C H 0.9740 0.5662 0.6005 0.077 Uiso 1 1 d R . .
C11 C 1.1408(5) 0.50842(18) 0.0148(4) 0.0366(10) Uani 1 1 d . . .
C12 C 1.3128(5) 0.44584(17) 0.1951(5) 0.0385(10) Uani 1 1 d . . .
C13 C 1.0107(5) 0.43147(16) 0.1088(4) 0.0311(9) Uani 1 1 d . . .
C14 C 0.8149(5) 0.27593(17) 0.1749(5) 0.0378(10) Uani 1 1 d . . .
H14 H 0.7132 0.2619 0.1507 0.045 Uiso 1 1 d R . .
C15 C 0.9223(7) 0.2359(2) 0.2471(6) 0.0634(15) Uani 1 1 d . . .
H15A H 0.9126 0.2070 0.1878 0.076 Uiso 1 1 calc R . .
H15B H 1.0249 0.2478 0.2624 0.076 Uiso 1 1 calc R . .
C16 C 0.8916(10) 0.2213(3) 0.3828(8) 0.085(2) Uani 1 1 d U . .
H16A H 0.9675 0.1978 0.4285 0.102 Uiso 1 1 calc R . .
H16B H 0.7944 0.2050 0.3663 0.102 Uiso 1 1 calc R . .
C17 C 0.8922(10) 0.2652(3) 0.4763(8) 0.093(2) Uani 1 1 d U . .
H17A H 0.9926 0.2793 0.5019 0.112 Uiso 1 1 calc R . .
H17B H 0.8653 0.2545 0.5602 0.112 Uiso 1 1 calc R . .
C18 C 0.7820(8) 0.3042(3) 0.4054(6) 0.0703(17) Uani 1 1 d U . .
H18A H 0.6805 0.2912 0.3892 0.084 Uiso 1 1 calc R . .
H18B H 0.7887 0.3329 0.4654 0.084 Uiso 1 1 calc R . .
C19 C 0.8129(6) 0.32008(19) 0.2693(5) 0.0439(11) Uani 1 1 d . . .
H19 H 0.9133 0.3351 0.2894 0.053 Uiso 1 1 calc R . .
C20 C 0.7154(5) 0.41946(17) -0.2570(5) 0.0351(10) Uani 1 1 d . . .
H20 H 0.7978 0.4405 -0.2070 0.042 Uiso 1 1 calc R . .
C21 C 0.6981(6) 0.4283(2) -0.4094(5) 0.0492(13) Uani 1 1 d . . .
H21A H 0.6217 0.4062 -0.4616 0.059 Uiso 1 1 calc R . .
H21B H 0.7924 0.4208 -0.4336 0.059 Uiso 1 1 calc R . .
C22 C 0.6536(7) 0.4820(2) -0.4490(6) 0.0610(15) Uani 1 1 d . . .
H22A H 0.7354 0.5039 -0.4055 0.073 Uiso 1 1 calc R . .
H22B H 0.6366 0.4858 -0.5483 0.073 Uiso 1 1 calc R . .
C23 C 0.5131(6) 0.4965(2) -0.4047(6) 0.0589(15) Uani 1 1 d . . .
H23A H 0.4285 0.4777 -0.4577 0.071 Uiso 1 1 calc R . .
H23B H 0.4927 0.5314 -0.4245 0.071 Uiso 1 1 calc R . .
C24 C 0.5279(6) 0.48731(19) -0.2507(6) 0.0512(13) Uani 1 1 d . . .
H24A H 0.4324 0.4942 -0.2283 0.061 Uiso 1 1 calc R . .
H24B H 0.6026 0.5097 -0.1973 0.061 Uiso 1 1 calc R . .
C25 C 0.5740(5) 0.43414(17) -0.2116(5) 0.0380(10) Uani 1 1 d . . .
H25 H 0.4921 0.4126 -0.2604 0.046 Uiso 1 1 calc R . .
C26 C 0.4457(4) 0.28602(16) -0.0796(4) 0.0292(9) Uani 1 1 d . . .
C27 C 0.1481(5) 0.28814(17) -0.1490(5) 0.0333(10) Uani 1 1 d . . .
C28 C 0.2947(5) 0.21559(17) -0.2514(4) 0.0330(9) Uani 1 1 d . . .
C29 C 0.5346(5) 0.12544(17) 0.1552(5) 0.0348(10) Uani 1 1 d . . .
H29 H 0.5455 0.1025 0.2266 0.042 Uiso 1 1 calc R . .
C30 C 0.6273(5) 0.13018(18) 0.0681(5) 0.0417(11) Uani 1 1 d . . .
H30 H 0.7117 0.1112 0.0664 0.050 Uiso 1 1 calc R . .
C31 C 0.5684(5) 0.16978(17) -0.0186(5) 0.0346(10) Uani 1 1 d . . .
H31 H 0.6098 0.1823 -0.0883 0.042 Uiso 1 1 calc R . .
C32 C 0.0278(5) 0.13378(16) 0.0430(5) 0.0342(9) Uani 1 1 d . . .
H32 H 0.0091 0.1113 0.1076 0.041 Uiso 1 1 calc R . .
C33 C -0.0614(5) 0.14133(18) -0.0856(5) 0.0392(11) Uani 1 1 d . . .
H33 H -0.1514 0.1254 -0.1259 0.047 Uiso 1 1 calc R . .
C34 C 0.0101(5) 0.17755(18) -0.1435(5) 0.0351(10) Uani 1 1 d . . .
H34 H -0.0251 0.1905 -0.2318 0.042 Uiso 1 1 calc R . .
C35 C 0.3220(5) 0.24931(19) 0.3441(4) 0.0385(10) Uani 1 1 d . . .
H35 H 0.3290 0.2341 0.4292 0.046 Uiso 1 1 calc R . .
C36 C 0.3311(6) 0.2986(2) 0.3223(5) 0.0471(12) Uani 1 1 d . . .
H36 H 0.3450 0.3236 0.3883 0.057 Uiso 1 1 calc R . .
C37 C 0.3156(5) 0.30401(18) 0.1828(5) 0.0396(11) Uani 1 1 d . . .
H37 H 0.3169 0.3341 0.1379 0.048 Uiso 1 1 calc R . .
C38 C 0.2833(6) 0.1360(2) 0.3110(5) 0.0458(12) Uani 1 1 d . . .
H38A H 0.3724 0.1417 0.3829 0.069 Uiso 1 1 d R . .
H38B H 0.2794 0.1019 0.2834 0.069 Uiso 1 1 d R . .
H38C H 0.1960 0.1438 0.3445 0.069 Uiso 1 1 d R . .
N1 N 1.1056(4) 0.49307(13) 0.4769(4) 0.0302(7) Uani 1 1 d . . .
N2 N 1.1263(4) 0.46087(13) 0.3795(3) 0.0280(7) Uani 1 1 d . . .
N3 N 0.9470(4) 0.55069(13) 0.3098(4) 0.0331(8) Uani 1 1 d . . .
N4 N 0.9581(4) 0.52551(13) 0.1942(4) 0.0291(7) Uani 1 1 d . . .
N5 N 1.2188(4) 0.56645(12) 0.3883(3) 0.0268(7) Uani 1 1 d . . .
N6 N 1.2616(4) 0.54045(12) 0.2880(3) 0.0255(7) Uani 1 1 d . . .
N7 N 1.1399(7) 0.52299(19) -0.0915(5) 0.0613(13) Uani 1 1 d . . .
N8 N 1.4206(5) 0.42398(19) 0.1950(6) 0.0626(14) Uani 1 1 d . . .
N9 N 0.9224(5) 0.40293(15) 0.0599(4) 0.0401(9) Uani 1 1 d . . .
N10 N 0.8500(4) 0.29439(15) 0.0464(5) 0.0434(10) Uani 1 1 d . . .
H10D H 0.8242 0.2716 -0.0210 0.052 Uiso 1 1 calc R . .
H10E H 0.9494 0.3003 0.0608 0.052 Uiso 1 1 calc R . .
N11 N 0.7060(5) 0.35679(16) 0.1918(4) 0.0420(9) Uani 1 1 d . . .
H11A H 0.7250 0.3868 0.2317 0.050 Uiso 1 1 calc R . .
H11B H 0.6112 0.3481 0.1929 0.050 Uiso 1 1 calc R . .
N12 N 0.7531(4) 0.36743(14) -0.2128(4) 0.0346(8) Uani 1 1 d . . .
H12A H 0.8485 0.3605 -0.2161 0.041 Uiso 1 1 calc R . .
H12B H 0.6912 0.3464 -0.2695 0.041 Uiso 1 1 calc R . .
N13 N 0.5974(4) 0.42399(15) -0.0622(4) 0.0395(9) Uani 1 1 d . . .
H13A H 0.5080 0.4198 -0.0409 0.047 Uiso 1 1 calc R . .
H13B H 0.6445 0.4498 -0.0131 0.047 Uiso 1 1 calc R . .
N14 N 0.5375(4) 0.31493(15) -0.0773(5) 0.0423(10) Uani 1 1 d . . .
N15 N 0.0615(5) 0.31685(18) -0.1926(5) 0.0528(11) Uani 1 1 d . . .
N16 N 0.2981(6) 0.1992(2) -0.3559(5) 0.0582(12) Uani 1 1 d . . .
N17 N 0.4249(4) 0.15921(13) 0.1214(3) 0.0263(7) Uani 1 1 d . . .
N18 N 0.4447(4) 0.18690(13) 0.0133(3) 0.0261(7) Uani 1 1 d . . .
N19 N 0.1478(4) 0.16419(12) 0.0615(3) 0.0254(7) Uani 1 1 d . . .
N20 N 0.1363(4) 0.19125(13) -0.0552(3) 0.0271(7) Uani 1 1 d . . .
N21 N 0.3013(4) 0.22611(13) 0.2218(4) 0.0303(8) Uani 1 1 d . . .
N22 N 0.2983(4) 0.26007(13) 0.1207(4) 0.0297(7) Uani 1 1 d . . .

loop_
_atom_site_aniso_label
_atom_site_aniso_U_11
_atom_site_aniso_U_22
_atom_site_aniso_U_33
_atom_site_aniso_U_23
_atom_site_aniso_U_13
_atom_site_aniso_U_12
Fe1 0.0251(3) 0.0182(3) 0.0305(3) -0.0024(2) 0.0069(2) -0.0016(2)
Fe2 0.0215(3) 0.0207(3) 0.0289(3) 0.0021(2) 0.0072(2) -0.0011(2)
Ni1 0.0273(3) 0.0201(3) 0.0428(3) 0.0002(2) 0.0099(2) -0.0024(2)
B1 0.033(2) 0.023(2) 0.041(3) -0.004(2) 0.009(2) 0.003(2)
B2 0.025(2) 0.024(3) 0.035(2) 0.000(2) 0.0089(18) -0.0034(18)
C1 0.047(3) 0.050(3) 0.037(2) 0.007(2) 0.0141(19) -0.006(2)
C2 0.054(3) 0.038(3) 0.053(3) 0.018(2) 0.013(2) -0.005(2)
C3 0.038(2) 0.025(2) 0.047(3) 0.0052(19) 0.0051(19) -0.0027(18)
C4 0.036(2) 0.037(3) 0.070(3) 0.013(2) 0.023(2) 0.014(2)
C5 0.024(2) 0.048(3) 0.073(3) 0.024(3) 0.006(2) 0.007(2)
C6 0.032(2) 0.037(3) 0.047(3) 0.011(2) 0.0006(19) -0.0057(19)
C7 0.042(2) 0.023(2) 0.036(2) -0.0040(18) 0.0017(18) -0.0032(19)
C8 0.033(2) 0.031(3) 0.044(2) 0.004(2) 0.0016(18) -0.0127(19)
C9 0.025(2) 0.032(2) 0.040(2) 0.0044(19) 0.0078(17) -0.0026(17)
C10 0.067(3) 0.035(3) 0.061(3) -0.009(2) 0.034(3) 0.000(2)
C11 0.046(3) 0.032(3) 0.033(2) -0.0062(19) 0.0127(19) -0.006(2)
C12 0.036(2) 0.024(2) 0.058(3) -0.006(2) 0.017(2) -0.0031(19)
C13 0.032(2) 0.026(2) 0.035(2) -0.0034(18) 0.0079(17) -0.0015(19)
C14 0.033(2) 0.024(2) 0.054(3) -0.004(2) 0.0036(19) 0.0004(18)
C15 0.066(4) 0.034(3) 0.080(4) -0.001(3) -0.002(3) 0.018(3)
C16 0.102(4) 0.056(4) 0.083(4) 0.017(3) -0.001(3) 0.020(3)
C17 0.110(4) 0.085(4) 0.074(4) 0.010(3) 0.000(3) 0.024(3)
C18 0.092(4) 0.066(4) 0.053(3) 0.007(3) 0.016(3) 0.018(3)
C19 0.043(3) 0.033(3) 0.050(3) -0.003(2) 0.002(2) 0.006(2)
C20 0.030(2) 0.029(2) 0.046(2) 0.004(2) 0.0073(18) -0.0037(18)
C21 0.049(3) 0.050(3) 0.050(3) 0.004(2) 0.017(2) 0.001(2)
C22 0.062(3) 0.056(4) 0.060(3) 0.026(3) 0.006(3) -0.005(3)
C23 0.056(3) 0.048(4) 0.062(3) 0.015(3) -0.007(3) 0.010(3)
C24 0.043(3) 0.032(3) 0.072(3) 0.006(3) -0.001(2) 0.003(2)
C25 0.026(2) 0.031(3) 0.053(3) 0.007(2) 0.0016(18) -0.0006(18)
C26 0.0248(19) 0.024(2) 0.039(2) 0.0068(17) 0.0081(16) -0.0018(17)
C27 0.028(2) 0.029(2) 0.043(2) 0.0064(19) 0.0100(18) 0.0021(18)
C28 0.035(2) 0.035(3) 0.030(2) 0.0054(18) 0.0110(17) 0.0035(18)
C29 0.030(2) 0.029(2) 0.042(2) 0.0017(18) 0.0019(17) 0.0042(17)
C30 0.027(2) 0.040(3) 0.060(3) 0.001(2) 0.013(2) 0.0092(19)
C31 0.028(2) 0.036(3) 0.042(2) -0.002(2) 0.0132(17) 0.0008(18)
C32 0.032(2) 0.026(2) 0.051(3) -0.0041(19) 0.0204(19) -0.0046(17)
C33 0.028(2) 0.042(3) 0.049(3) -0.017(2) 0.0111(18) -0.0139(19)
C34 0.030(2) 0.036(3) 0.038(2) -0.0068(19) 0.0053(17) -0.0049(18)
C35 0.039(2) 0.044(3) 0.032(2) -0.0090(19) 0.0080(17) 0.002(2)
C36 0.054(3) 0.037(3) 0.051(3) -0.020(2) 0.013(2) -0.002(2)
C37 0.041(2) 0.028(3) 0.051(3) -0.011(2) 0.014(2) -0.0047(19)
C38 0.051(3) 0.047(3) 0.042(2) 0.015(2) 0.017(2) -0.001(2)
N1 0.0309(17) 0.025(2) 0.0353(17) 0.0030(14) 0.0102(13) -0.0007(14)
N2 0.0299(17) 0.0229(19) 0.0316(17) -0.0005(14) 0.0081(13) -0.0014(14)
N3 0.0309(18) 0.0225(19) 0.048(2) 0.0021(16) 0.0143(15) 0.0046(14)
N4 0.0226(16) 0.0226(18) 0.0405(19) 0.0008(15) 0.0043(14) -0.0012(13)
N5 0.0308(17) 0.0175(17) 0.0309(16) -0.0066(13) 0.0046(13) -0.0011(14)
N6 0.0253(16) 0.0196(18) 0.0310(17) 0.0023(14) 0.0053(13) 0.0008(13)
N7 0.094(4) 0.053(3) 0.040(2) -0.003(2) 0.021(2) -0.004(3)
N8 0.047(3) 0.041(3) 0.105(4) -0.011(3) 0.030(3) 0.009(2)
N9 0.043(2) 0.029(2) 0.048(2) -0.0071(18) 0.0101(18) -0.0089(18)
N10 0.035(2) 0.033(2) 0.068(3) -0.010(2) 0.0219(19) 0.0031(17)
N11 0.053(2) 0.029(2) 0.047(2) 0.0073(19) 0.0194(18) 0.0153(19)
N12 0.0299(17) 0.028(2) 0.047(2) -0.0006(17) 0.0110(15) -0.0006(15)
N13 0.039(2) 0.027(2) 0.055(2) 0.0006(18) 0.0153(18) 0.0046(16)
N14 0.037(2) 0.034(2) 0.056(2) 0.0056(19) 0.0105(18) -0.0035(18)
N15 0.043(2) 0.050(3) 0.064(3) 0.012(2) 0.009(2) 0.015(2)
N16 0.076(3) 0.063(3) 0.039(2) 0.006(2) 0.021(2) 0.007(3)
N17 0.0250(16) 0.0225(19) 0.0305(17) 0.0004(13) 0.0052(13) 0.0010(14)
N18 0.0226(16) 0.0239(18) 0.0320(17) -0.0023(14) 0.0068(13) -0.0022(13)
N19 0.0254(16) 0.0208(18) 0.0324(17) 0.0009(13) 0.0116(13) -0.0041(13)
N20 0.0226(16) 0.0236(19) 0.0341(18) -0.0009(14) 0.0049(13) -0.0028(13)
N21 0.0298(17) 0.030(2) 0.0334(17) -0.0009(15) 0.0113(13) -0.0027(14)
N22 0.0285(17) 0.0255(19) 0.0354(18) -0.0002(15) 0.0084(14) -0.0034(14)

loop_
_atom_type_symbol
_atom_type_description
_atom_type_scat_dispersion_real
_atom_type_scat_dispersion_imag
_atom_type_scat_source
C C 0.0033 0.0016 'International Tables Vol C Tables 4.2.6.8 and 6.1.1.4'
H H 0.0000 0.0000 'International Tables Vol C Tables 4.2.6.8 and 6.1.1.4'
B B 0.0013 0.0007 'International Tables Vol C Tables 4.2.6.8 and 6.1.1.4'
N N 0.0061 0.0033 'International Tables Vol C Tables 4.2.6.8 and 6.1.1.4'
Ni Ni 0.3393 1.1124 'International Tables Vol C Tables 4.2.6.8 and 6.1.1.4'
Fe Fe 0.3463 0.8444 'International Tables Vol C Tables 4.2.6.8 and 6.1.1.4'

loop_
_geom_angle_atom_site_label_1
_geom_angle_atom_site_label_2
_geom_angle_atom_site_label_3
_geom_angle
_geom_angle_site_symmetry_1
_geom_angle_site_symmetry_3
_geom_angle_publ_flag
C13 Fe1 C12 90.30(19) . . ?
C13 Fe1 C11 88.19(19) . . ?
C12 Fe1 C11 88.5(2) . . ?
C13 Fe1 N2 91.14(16) . . ?
C12 Fe1 N2 93.19(18) . . ?
C11 Fe1 N2 178.14(18) . . ?
C13 Fe1 N4 90.34(17) . . ?
C12 Fe1 N4 178.59(19) . . ?
C11 Fe1 N4 90.22(18) . . ?
N2 Fe1 N4 88.04(14) . . ?
C13 Fe1 N6 178.04(17) . . ?
C12 Fe1 N6 91.58(17) . . ?
C11 Fe1 N6 92.38(17) . . ?
N2 Fe1 N6 88.23(14) . . ?
N4 Fe1 N6 87.78(14) . . ?
C26 Fe2 C28 89.80(19) . . ?
C26 Fe2 C27 87.10(18) . . ?
C28 Fe2 C27 89.25(19) . . ?
C26 Fe2 N20 178.39(17) . . ?
C28 Fe2 N20 91.28(17) . . ?
C27 Fe2 N20 91.72(16) . . ?
C26 Fe2 N22 90.53(16) . . ?
C28 Fe2 N22 178.18(17) . . ?
C27 Fe2 N22 92.55(17) . . ?
N20 Fe2 N22 88.43(14) . . ?
C26 Fe2 N18 93.17(15) . . ?
C28 Fe2 N18 90.35(16) . . ?
C27 Fe2 N18 179.52(18) . . ?
N20 Fe2 N18 88.02(14) . . ?
N22 Fe2 N18 87.85(14) . . ?
N12 Ni1 N11 176.58(17) . . ?
N12 Ni1 N14 91.90(16) . . ?
N11 Ni1 N14 90.65(17) . . ?
N12 Ni1 N13 82.95(15) . . ?
N11 Ni1 N13 94.72(15) . . ?
N14 Ni1 N13 91.12(16) . . ?
N12 Ni1 N10 100.19(15) . . ?
N11 Ni1 N10 82.23(16) . . ?
N14 Ni1 N10 86.86(16) . . ?
N13 Ni1 N10 176.32(16) . . ?
N12 Ni1 N9 89.76(15) . . ?
N11 Ni1 N9 87.76(17) . . ?
N14 Ni1 N9 177.67(17) . . ?
N13 Ni1 N9 90.70(16) . . ?
N10 Ni1 N9 91.24(17) . . ?
N1 B1 N3 106.5(3) . . ?
N1 B1 N5 107.0(3) . . ?
N3 B1 N5 105.1(4) . . ?
N1 B1 C10 112.1(4) . . ?
N3 B1 C10 113.5(4) . . ?
N5 B1 C10 112.1(4) . . ?
N19 B2 N17 105.4(3) . . ?
N19 B2 N21 107.3(3) . . ?
N17 B2 N21 104.5(3) . . ?
N19 B2 C38 113.8(4) . . ?
N17 B2 C38 112.6(4) . . ?
N21 B2 C38 112.4(4) . . ?
N1 C1 C2 108.3(4) . . ?
N1 C1 H1 125.9 . . ?
C2 C1 H1 125.9 . . ?
C3 C2 C1 104.7(4) . . ?
C3 C2 H2 127.7 . . ?
C1 C2 H2 127.7 . . ?
N2 C3 C2 109.5(4) . . ?
N2 C3 H3 125.3 . . ?
C2 C3 H3 125.3 . . ?
N3 C4 C5 109.5(5) . . ?
N3 C4 H4 125.3 . . ?
C5 C4 H4 125.3 . . ?
C4 C5 C6 105.1(4) . . ?
C4 C5 H5 127.5 . . ?
C6 C5 H5 127.5 . . ?
N4 C6 C5 110.2(5) . . ?
N4 C6 H6 124.9 . . ?
C5 C6 H6 124.9 . . ?
N5 C7 C8 109.7(4) . . ?
N5 C7 H7 125.2 . . ?
C8 C7 H7 125.2 . . ?
C7 C8 C9 104.8(4) . . ?
C7 C8 H8 127.6 . . ?
C9 C8 H8 127.6 . . ?
N6 C9 C8 109.9(4) . . ?
N6 C9 H9 125.1 . . ?
C8 C9 H9 125.1 . . ?
B1 C10 H10A 109.6 . . ?
B1 C10 H10B 109.4 . . ?
H10A C10 H10B 109.5 . . ?
B1 C10 H10C 109.4 . . ?
H10A C10 H10C 109.5 . . ?
H10B C10 H10C 109.5 . . ?
N7 C11 Fe1 178.3(5) . . ?
N8 C12 Fe1 177.9(4) . . ?
N9 C13 Fe1 172.2(4) . . ?
N10 C14 C15 113.6(4) . . ?
N10 C14 C19 108.0(4) . . ?
C15 C14 C19 111.5(4) . . ?
N10 C14 H14 107.9 . . ?
C15 C14 H14 108.0 . . ?
C19 C14 H14 107.7 . . ?
C16 C15 C14 112.0(5) . . ?
C16 C15 H15A 109.2 . . ?
C14 C15 H15A 109.2 . . ?
C16 C15 H15B 109.2 . . ?
C14 C15 H15B 109.2 . . ?
H15A C15 H15B 107.9 . . ?
C15 C16 C17 112.2(6) . . ?
C15 C16 H16A 109.2 . . ?
C17 C16 H16A 109.2 . . ?
C15 C16 H16B 109.2 . . ?
C17 C16 H16B 109.2 . . ?
H16A C16 H16B 107.9 . . ?
C16 C17 C18 110.8(6) . . ?
C16 C17 H17A 109.5 . . ?
C18 C17 H17A 109.5 . . ?
C16 C17 H17B 109.5 . . ?
C18 C17 H17B 109.5 . . ?
H17A C17 H17B 108.1 . . ?
C19 C18 C17 111.8(6) . . ?
C19 C18 H18A 109.3 . . ?
C17 C18 H18A 109.3 . . ?
C19 C18 H18B 109.3 . . ?
C17 C18 H18B 109.3 . . ?
H18A C18 H18B 107.9 . . ?
N11 C19 C18 114.7(4) . . ?
N11 C19 C14 107.9(4) . . ?
C18 C19 C14 111.4(5) . . ?
N11 C19 H19 107.5 . . ?
C18 C19 H19 107.5 . . ?
C14 C19 H19 107.5 . . ?
N12 C20 C21 114.1(4) . . ?
N12 C20 C25 108.2(4) . . ?
C21 C20 C25 111.5(4) . . ?
N12 C20 H20 107.6 . . ?
C21 C20 H20 107.6 . . ?
C25 C20 H20 107.6 . . ?
C20 C21 C22 111.5(4) . . ?
C20 C21 H21A 109.3 . . ?
C22 C21 H21A 109.3 . . ?
C20 C21 H21B 109.3 . . ?
C22 C21 H21B 109.3 . . ?
H21A C21 H21B 108.0 . . ?
C23 C22 C21 111.4(5) . . ?
C23 C22 H22A 109.4 . . ?
C21 C22 H22A 109.4 . . ?
C23 C22 H22B 109.4 . . ?
C21 C22 H22B 109.4 . . ?
H22A C22 H22B 108.0 . . ?
C22 C23 C24 112.0(4) . . ?
C22 C23 H23A 109.2 . . ?
C24 C23 H23A 109.2 . . ?
C22 C23 H23B 109.2 . . ?
C24 C23 H23B 109.2 . . ?
H23A C23 H23B 107.9 . . ?
C23 C24 C25 111.4(5) . . ?
C23 C24 H24A 109.4 . . ?
C25 C24 H24A 109.4 . . ?
C23 C24 H24B 109.4 . . ?
C25 C24 H24B 109.4 . . ?
H24A C24 H24B 108.0 . . ?
N13 C25 C20 108.8(4) . . ?
N13 C25 C24 113.5(4) . . ?
C20 C25 C24 111.9(4) . . ?
N13 C25 H25 107.5 . . ?
C20 C25 H25 107.5 . . ?
C24 C25 H25 107.5 . . ?
N14 C26 Fe2 175.6(4) . . ?
N15 C27 Fe2 178.0(4) . . ?
N16 C28 Fe2 175.6(4) . . ?
N17 C29 C30 108.7(4) . . ?
N17 C29 H29 125.7 . . ?
C30 C29 H29 125.7 . . ?
C29 C30 C31 105.1(4) . . ?
C29 C30 H30 127.5 . . ?
C31 C30 H30 127.5 . . ?
N18 C31 C30 110.0(4) . . ?
N18 C31 H31 125.0 . . ?
C30 C31 H31 125.0 . . ?
N19 C32 C33 108.8(4) . . ?
N19 C32 H32 125.6 . . ?
C33 C32 H32 125.6 . . ?
C32 C33 C34 105.2(4) . . ?
C32 C33 H33 127.4 . . ?
C34 C33 H33 127.4 . . ?
N20 C34 C33 110.2(4) . . ?
N20 C34 H34 124.9 . . ?
C33 C34 H34 124.9 . . ?
N21 C35 C36 108.3(4) . . ?
N21 C35 H35 125.8 . . ?
C36 C35 H35 125.8 . . ?
C35 C36 C37 105.7(4) . . ?
C35 C36 H36 127.1 . . ?
C37 C36 H36 127.1 . . ?
N22 C37 C36 110.4(5) . . ?
N22 C37 H37 124.8 . . ?
C36 C37 H37 124.8 . . ?
B2 C38 H38A 109.5 . . ?
B2 C38 H38B 109.5 . . ?
H38A C38 H38B 109.5 . . ?
B2 C38 H38C 109.4 . . ?
H38A C38 H38C 109.5 . . ?
H38B C38 H38C 109.5 . . ?
C1 N1 N2 110.1(4) . . ?
C1 N1 B1 130.8(4) . . ?
N2 N1 B1 119.1(3) . . ?
C3 N2 N1 107.5(3) . . ?
C3 N2 Fe1 132.0(3) . . ?
N1 N2 Fe1 120.4(3) . . ?
C4 N3 N4 108.6(4) . . ?
C4 N3 B1 132.5(4) . . ?
N4 N3 B1 118.8(3) . . ?
C6 N4 N3 106.7(4) . . ?
C6 N4 Fe1 133.2(3) . . ?
N3 N4 Fe1 120.1(3) . . ?
C7 N5 N6 108.6(3) . . ?
C7 N5 B1 132.7(4) . . ?
N6 N5 B1 118.7(3) . . ?
C9 N6 N5 107.1(3) . . ?
C9 N6 Fe1 132.5(3) . . ?
N5 N6 Fe1 120.1(3) . . ?
C13 N9 Ni1 167.6(4) . . ?
C14 N10 Ni1 108.3(3) . . ?
C14 N10 H10D 110.0 . . ?
Ni1 N10 H10D 110.0 . . ?
C14 N10 H10E 110.0 . . ?
Ni1 N10 H10E 110.0 . . ?
H10D N10 H10E 108.4 . . ?
C19 N11 Ni1 109.2(3) . . ?
C19 N11 H11A 109.8 . . ?
Ni1 N11 H11A 109.8 . . ?
C19 N11 H11B 109.8 . . ?
Ni1 N11 H11B 109.8 . . ?
H11A N11 H11B 108.3 . . ?
C20 N12 Ni1 107.8(3) . . ?
C20 N12 H12A 110.1 . . ?
Ni1 N12 H12A 110.1 . . ?
C20 N12 H12B 110.1 . . ?
Ni1 N12 H12B 110.1 . . ?
H12A N12 H12B 108.5 . . ?
C25 N13 Ni1 109.3(3) . . ?
C25 N13 H13A 109.8 . . ?
Ni1 N13 H13A 109.8 . . ?
C25 N13 H13B 109.8 . . ?
Ni1 N13 H13B 109.8 . . ?
H13A N13 H13B 108.3 . . ?
C26 N14 Ni1 162.7(4) . . ?
C29 N17 N18 109.9(3) . . ?
C29 N17 B2 131.1(4) . . ?
N18 N17 B2 118.9(3) . . ?
C31 N18 N17 106.3(3) . . ?
C31 N18 Fe2 133.6(3) . . ?
N17 N18 Fe2 120.0(2) . . ?
C32 N19 N20 108.5(3) . . ?
C32 N19 B2 131.4(4) . . ?
N20 N19 B2 120.0(3) . . ?
C34 N20 N19 107.2(3) . . ?
C34 N20 Fe2 132.7(3) . . ?
N19 N20 Fe2 120.1(2) . . ?
C35 N21 N22 109.4(4) . . ?
C35 N21 B2 131.5(4) . . ?
N22 N21 B2 119.1(3) . . ?
C37 N22 N21 106.2(4) . . ?
C37 N22 Fe2 133.1(3) . . ?
N21 N22 Fe2 120.3(3) . . ?

loop_
_geom_bond_atom_site_label_1
_geom_bond_atom_site_label_2
_geom_bond_distance
_geom_bond_site_symmetry_2
_geom_bond_publ_flag
Fe1 C13 1.915(4) . ?
Fe1 C12 1.919(5) . ?
Fe1 C11 1.926(5) . ?
Fe1 N2 1.960(3) . ?
Fe1 N4 1.971(3) . ?
Fe1 N6 1.979(3) . ?
Fe2 C26 1.909(4) . ?
Fe2 C28 1.925(4) . ?
Fe2 C27 1.929(4) . ?
Fe2 N20 1.957(3) . ?
Fe2 N22 1.965(4) . ?
Fe2 N18 1.990(3) . ?
Ni1 N12 2.076(4) . ?
Ni1 N11 2.091(4) . ?
Ni1 N14 2.096(4) . ?
Ni1 N13 2.095(4) . ?
Ni1 N10 2.098(4) . ?
Ni1 N9 2.101(4) . ?
B1 N1 1.548(6) . ?
B1 N3 1.545(6) . ?
B1 N5 1.552(6) . ?
B1 C10 1.602(7) . ?
B2 N19 1.541(6) . ?
B2 N17 1.558(5) . ?
B2 N21 1.561(6) . ?
B2 C38 1.578(6) . ?
C1 N1 1.340(6) . ?
C1 C2 1.399(7) . ?
C1 H1 0.9300 . ?
C2 C3 1.399(7) . ?
C2 H2 0.9300 . ?
C3 N2 1.348(6) . ?
C3 H3 0.9300 . ?
C4 N3 1.342(6) . ?
C4 C5 1.353(8) . ?
C4 H4 0.9300 . ?
C5 C6 1.383(7) . ?
C5 H5 0.9300 . ?
C6 N4 1.331(6) . ?
C6 H6 0.9300 . ?
C7 N5 1.338(6) . ?
C7 C8 1.345(6) . ?
C7 H7 0.9300 . ?
C8 C9 1.391(6) . ?
C8 H8 0.9300 . ?
C9 N6 1.322(5) . ?
C9 H9 0.9300 . ?
C10 H10A 0.9600 . ?
C10 H10B 0.9600 . ?
C10 H10C 0.9600 . ?
C11 N7 1.128(6) . ?
C12 N8 1.150(6) . ?
C13 N9 1.139(6) . ?
C14 N10 1.479(6) . ?
C14 C15 1.522(7) . ?
C14 C19 1.521(7) . ?
C14 H14 0.9800 . ?
C15 C16 1.497(10) . ?
C15 H15A 0.9700 . ?
C15 H15B 0.9700 . ?
C16 C17 1.508(10) . ?
C16 H16A 0.9700 . ?
C16 H16B 0.9700 . ?
C17 C18 1.511(10) . ?
C17 H17A 0.9700 . ?
C17 H17B 0.9700 . ?
C18 C19 1.511(8) . ?
C18 H18A 0.9700 . ?
C18 H18B 0.9700 . ?
C19 N11 1.474(6) . ?
C19 H19 0.9800 . ?
C20 N12 1.488(6) . ?
C20 C21 1.508(7) . ?
C20 C25 1.522(6) . ?
C20 H20 0.9800 . ?
C21 C22 1.531(8) . ?
C21 H21A 0.9700 . ?
C21 H21B 0.9700 . ?
C22 C23 1.507(8) . ?
C22 H22A 0.9700 . ?
C22 H22B 0.9700 . ?
C23 C24 1.527(8) . ?
C23 H23A 0.9700 . ?
C23 H23B 0.9700 . ?
C24 C25 1.521(7) . ?
C24 H24A 0.9700 . ?
C24 H24B 0.9700 . ?
C25 N13 1.477(6) . ?
C25 H25 0.9800 . ?
C26 N14 1.143(6) . ?
C27 N15 1.119(6) . ?
C28 N16 1.138(6) . ?
C29 N17 1.338(5) . ?
C29 C30 1.356(7) . ?
C29 H29 0.9300 . ?
C30 C31 1.399(7) . ?
C30 H30 0.9300 . ?
C31 N18 1.329(5) . ?
C31 H31 0.9300 . ?
C32 N19 1.348(5) . ?
C32 C33 1.360(7) . ?
C32 H32 0.9300 . ?
C33 C34 1.377(7) . ?
C33 H33 0.9300 . ?
C34 N20 1.326(5) . ?
C34 H34 0.9300 . ?
C35 N21 1.342(5) . ?
C35 C36 1.355(7) . ?
C35 H35 0.9300 . ?
C36 C37 1.370(7) . ?
C36 H36 0.9300 . ?
C37 N22 1.330(6) . ?
C37 H37 0.9300 . ?
C38 H38A 0.9600 . ?
C38 H38B 0.9600 . ?
C38 H38C 0.9600 . ?
N1 N2 1.349(5) . ?
N3 N4 1.362(5) . ?
N5 N6 1.353(5) . ?
N10 H10D 0.9000 . ?
N10 H10E 0.9000 . ?
N11 H11A 0.9000 . ?
N11 H11B 0.9000 . ?
N12 H12A 0.9000 . ?
N12 H12B 0.9000 . ?
N13 H13A 0.9000 . ?
N13 H13B 0.9000 . ?
N17 N18 1.358(5) . ?
N19 N20 1.355(5) . ?
N21 N22 1.357(5) . ?
